data_2235246
loop_
_publ_author_name
'Xiao, Chao-Hu'
'Song, Xue-Yan'
'Sun, Zan'
'Cao, Ping'
'Pang, Ting'

_publ_section_title
;
 Bis{2-[bis(3,5-dimethyl-1<i>H</i>-pyrazol-1-yl-\k<i>N</i>^2^)methyl]pyridine-\k<i>N</i>}cobalt(II)
 dinitrate
;
_journal_coeditor_code SU2416
_journal_issue 6
_journal_name_full 'Acta Crystallographica Section E'
_journal_page_first m857
_journal_paper_doi 10.1107/S1600536812021435
_journal_volume 68
_journal_year 2012
_chemical_formula_iupac '[Co (C16 H19 N5)2] (N O3)2'
_chemical_formula_moiety 'C32 H38 Co N10 2+, 2(N O3 -)'
_chemical_formula_sum 'C32 H38 Co N12 O6'
_chemical_formula_weight 745.67
_chemical_name_systematic
;
Bis{2-[bis(3,5-dimethyl-1<i>H</i>-pyrazol-1-yl-\k<i>N</i>^2^)methyl]pyridine-
\k<i>N</i>}cobalt(II) dinitrate
;
_space_group_IT_number 15
_symmetry_cell_setting monoclinic
_symmetry_space_group_name_Hall '-I 2ya'
_symmetry_space_group_name_H-M 'I 1 2/a 1'
_atom_sites_solution_hydrogens geom
_atom_sites_solution_primary direct
_atom_sites_solution_secondary difmap
_audit_creation_method SHELXL-97
_cell_angle_alpha 90.00
_cell_angle_beta 90.431(6)
_cell_angle_gamma 90.00
_cell_formula_units_Z 4
_cell_length_a 17.700(14)
_cell_length_b 10.965(9)
_cell_length_c 18.37(2)
_cell_measurement_reflns_used 3198
_cell_measurement_temperature 296(2)
_cell_measurement_theta_max 24.96
_cell_measurement_theta_min 3.11
_cell_volume 3565(6)
_computing_cell_refinement 'SAINT (Bruker, 2005)'
_computing_data_collection 'APEX2 (Bruker, 2005)'
_computing_data_reduction 'SAINT (Bruker, 2005)'
_computing_molecular_graphics 'SHELXTL (Sheldrick, 2008)'
_computing_publication_material 'SHELXTL (Sheldrick, 2008)'
_computing_structure_refinement 'SHELXL97 (Sheldrick, 2008)'
_computing_structure_solution 'SHELXS97 (Sheldrick, 2008)'
_diffrn_ambient_temperature 296(2)
_diffrn_measured_fraction_theta_full 0.992
_diffrn_measured_fraction_theta_max 0.992
_diffrn_measurement_device_type 'Bruker APEXII CCD'
_diffrn_measurement_method '\f and \w scans'
_diffrn_radiation_monochromator graphite
_diffrn_radiation_source 'fine-focus sealed tube'
_diffrn_radiation_type MoK\a
_diffrn_radiation_wavelength 0.71073
_diffrn_reflns_av_R_equivalents 0.0330
_diffrn_reflns_av_sigmaI/netI 0.0421
_diffrn_reflns_limit_h_max 20
_diffrn_reflns_limit_h_min -21
_diffrn_reflns_limit_k_max 13
_diffrn_reflns_limit_k_min -13
_diffrn_reflns_limit_l_max 14
_diffrn_reflns_limit_l_min -22
_diffrn_reflns_number 8860
_diffrn_reflns_theta_full 25.50
_diffrn_reflns_theta_max 25.50
_diffrn_reflns_theta_min 2.18
_exptl_absorpt_coefficient_mu 0.542
_exptl_absorpt_correction_T_max 0.841
_exptl_absorpt_correction_T_min 0.805
_exptl_absorpt_correction_type multi-scan
_exptl_absorpt_process_details '(SADABS; Bruker, 2005)'
_exptl_crystal_colour yellow
_exptl_crystal_density_diffrn 1.389
_exptl_crystal_density_method 'not measured'
_exptl_crystal_description Block
_exptl_crystal_F_000 1556
_exptl_crystal_size_max 0.40
_exptl_crystal_size_mid 0.36
_exptl_crystal_size_min 0.32
_refine_diff_density_max 0.462
_refine_diff_density_min -0.395
_refine_ls_extinction_method none
_refine_ls_goodness_of_fit_ref 1.103
_refine_ls_hydrogen_treatment constr
_refine_ls_matrix_type full
_refine_ls_number_parameters 235
_refine_ls_number_reflns 3297
_refine_ls_number_restraints 0
_refine_ls_restrained_S_all 1.103
_refine_ls_R_factor_all 0.0750
_refine_ls_R_factor_gt 0.0429
_refine_ls_shift/su_max 0.000
_refine_ls_shift/su_mean 0.000
_refine_ls_structure_factor_coef Fsqd
_refine_ls_weighting_details 'calc w=1/[\s^2^(Fo^2^)+(0.0480P)^2^+5.1694P] where P=(Fo^2^+2Fc^2^)/3'
_refine_ls_weighting_scheme calc
_refine_ls_wR_factor_gt 0.1041
_refine_ls_wR_factor_ref 0.1306
_reflns_number_gt 2334
_reflns_number_total 3297
_reflns_threshold_expression I>2sigma(I)
_cod_data_source_file su2416.cif
_cod_data_source_block I
_cod_original_sg_symbol_H-M 'I 2/a'
_cod_database_code 2235246

loop_
_symmetry_equiv_pos_site_id
_symmetry_equiv_pos_as_xyz
1 x,y,z
2 1/2-x,y,-z
3 -x,-y,-z
4 1/2+x,-y,z
5 1/2+x,1/2+y,1/2+z
6 -x,1/2+y,1/2-z
7 1/2-x,1/2-y,1/2-z
8 x,1/2-y,1/2+z

loop_
_atom_site_aniso_label
_atom_site_aniso_U_11
_atom_site_aniso_U_22
_atom_site_aniso_U_33
_atom_site_aniso_U_12
_atom_site_aniso_U_13
_atom_site_aniso_U_23
Co1 0.0381(3) 0.0442(3) 0.0330(3) 0.0000 -0.0040(2) 0.0000
N1 0.0362(14) 0.0570(16) 0.0372(14) -0.0025(11) -0.0030(11) 0.0051(12)
N2 0.0422(14) 0.0556(16) 0.0332(14) -0.0038(12) -0.0014(11) 0.0093(12)
N3 0.0456(15) 0.0466(16) 0.0491(17) 0.0057(12) -0.0076(12) -0.0009(12)
N4 0.0404(14) 0.0433(15) 0.0480(16) -0.0011(11) -0.0096(12) 0.0079(12)
N5 0.0487(15) 0.0442(15) 0.0296(13) -0.0063(11) -0.0017(11) 0.0055(11)
C1 0.0429(18) 0.0565(19) 0.0487(19) 0.0004(15) 0.0063(15) 0.0060(16)
C2 0.054(2) 0.080(3) 0.052(2) 0.0016(18) 0.0191(17) 0.0083(18)
C3 0.065(2) 0.068(2) 0.0382(18) -0.0038(18) 0.0082(16) 0.0114(16)
C4 0.0379(19) 0.102(3) 0.079(3) 0.0016(19) -0.0014(18) 0.005(2)
C5 0.097(3) 0.159(5) 0.037(2) 0.004(3) 0.005(2) 0.020(3)
C6 0.051(2) 0.047(2) 0.077(3) 0.0039(16) -0.0050(18) -0.0030(18)
C7 0.054(2) 0.042(2) 0.121(4) 0.0073(16) -0.016(2) 0.010(2)
C8 0.050(2) 0.047(2) 0.084(3) -0.0003(16) -0.0178(19) 0.0205(19)
C9 0.092(3) 0.063(3) 0.094(3) 0.020(2) -0.003(3) -0.023(2)
C10 0.108(4) 0.077(3) 0.101(4) 0.005(3) -0.052(3) 0.031(3)
C11 0.071(2) 0.0503(19) 0.0351(18) -0.0071(17) 0.0008(16) 0.0088(15)
C12 0.081(3) 0.052(2) 0.055(2) -0.0218(19) 0.0063(19) 0.0017(17)
C13 0.076(3) 0.061(2) 0.057(2) -0.0229(19) -0.004(2) -0.0063(18)
C14 0.057(2) 0.060(2) 0.0425(19) -0.0131(17) -0.0052(16) -0.0012(16)
C15 0.0388(16) 0.0419(16) 0.0326(16) -0.0018(12) -0.0008(13) 0.0026(13)
C16 0.0446(17) 0.0462(17) 0.0324(15) -0.0060(13) -0.0084(13) 0.0086(13)
O1 0.212(5) 0.093(2) 0.059(2) -0.021(3) 0.018(2) -0.0085(18)
O2 0.152(4) 0.151(4) 0.107(3) -0.085(3) 0.006(3) 0.013(3)
O3 0.151(3) 0.129(3) 0.0576(19) -0.058(3) 0.021(2) 0.0059(19)
N6 0.069(2) 0.0579(18) 0.0448(19) 0.0007(16) -0.0044(15) 0.0120(15)

loop_
_atom_site_type_symbol
_atom_site_label
_atom_site_fract_x
_atom_site_fract_y
_atom_site_fract_z
_atom_site_U_iso_or_equiv
_atom_site_thermal_displace_type
_atom_site_calc_flag
_atom_site_refinement_flags
_atom_site_occupancy
Co Co1 0.25000 0.48144(5) 0.50000 0.0385(2) Uani d S 1.000
N N1 0.30500(13) 0.4768(2) 0.39615(13) 0.0435(8) Uani d . 1.000
N N2 0.25949(14) 0.4837(2) 0.33569(13) 0.0437(8) Uani d . 1.000
N N3 0.17509(14) 0.6129(2) 0.45372(14) 0.0471(9) Uani d . 1.000
N N4 0.15529(14) 0.5976(2) 0.38206(14) 0.0440(9) Uani d . 1.000
N N5 0.17558(14) 0.3508(2) 0.45023(13) 0.0408(8) Uani d . 1.000
C C1 0.37561(18) 0.4765(3) 0.37070(18) 0.0493(11) Uani d . 1.000
C C2 0.3744(2) 0.4835(3) 0.2951(2) 0.0619(14) Uani d . 1.000
C C3 0.3009(2) 0.4882(3) 0.27378(18) 0.0570(11) Uani d . 1.000
C C4 0.4428(2) 0.4700(4) 0.4198(2) 0.0730(15) Uani d . 1.000
C C5 0.2655(3) 0.4970(5) 0.1993(2) 0.098(2) Uani d . 1.000
C C6 0.14640(19) 0.7205(3) 0.4735(2) 0.0584(14) Uani d . 1.000
C C7 0.1088(2) 0.7730(3) 0.4140(3) 0.0724(16) Uani d . 1.000
C C8 0.11550(19) 0.6944(3) 0.3566(2) 0.0604(14) Uani d . 1.000
C C9 0.1552(3) 0.7711(4) 0.5482(2) 0.0830(17) Uani d . 1.000
C C10 0.0875(3) 0.7046(4) 0.2799(3) 0.096(2) Uani d . 1.000
C C11 0.1499(2) 0.2504(3) 0.48366(18) 0.0521(11) Uani d . 1.000
C C12 0.0989(2) 0.1722(3) 0.4522(2) 0.0626(14) Uani d . 1.000
C C13 0.0733(2) 0.1950(3) 0.3826(2) 0.0647(14) Uani d . 1.000
C C14 0.09957(19) 0.2970(3) 0.34717(18) 0.0532(11) Uani d . 1.000
C C15 0.14991(16) 0.3725(3) 0.38241(15) 0.0378(9) Uani d . 1.000
C C16 0.17815(17) 0.4864(3) 0.34485(16) 0.0411(9) Uani d . 1.000
O O1 0.9501(3) 0.9744(3) 0.40558(19) 0.1213(19) Uani d . 1.000
O O2 0.8920(2) 0.8352(4) 0.3465(2) 0.137(2) Uani d . 1.000
O O3 0.9660(2) 0.9549(3) 0.29408(17) 0.1124(15) Uani d . 1.000
N N6 0.93398(18) 0.9236(3) 0.34876(17) 0.0573(11) Uani d . 1.000
H H2 0.41620 0.48470 0.26470 0.0740 Uiso c R 1.000
H H4A 0.42860 0.49340 0.46820 0.1090 Uiso c R 1.000
H H4B 0.48120 0.52430 0.40250 0.1090 Uiso c R 1.000
H H4C 0.46200 0.38810 0.42050 0.1090 Uiso c R 1.000
H H5A 0.23610 0.42510 0.18980 0.1460 Uiso c R 1.000
H H5B 0.30440 0.50400 0.16340 0.1460 Uiso c R 1.000
H H5C 0.23340 0.56750 0.19700 0.1460 Uiso c R 1.000
H H7 0.08390 0.84760 0.41360 0.0870 Uiso c R 1.000
H H9A 0.16930 0.70690 0.58120 0.1250 Uiso c R 1.000
H H9B 0.10830 0.80640 0.56340 0.1250 Uiso c R 1.000
H H9C 0.19380 0.83260 0.54830 0.1250 Uiso c R 1.000
H H10A 0.12970 0.71300 0.24770 0.1430 Uiso c R 1.000
H H10B 0.05530 0.77470 0.27540 0.1430 Uiso c R 1.000
H H10C 0.05950 0.63260 0.26730 0.1430 Uiso c R 1.000
H H11 0.16760 0.23320 0.53030 0.0630 Uiso c R 1.000
H H12 0.08180 0.10440 0.47760 0.0750 Uiso c R 1.000
H H13 0.03900 0.14280 0.36000 0.0770 Uiso c R 1.000
H H14 0.08350 0.31460 0.30000 0.0640 Uiso c R 1.000
H H16 0.15530 0.48820 0.29610 0.0490 Uiso c R 1.000

loop_
_atom_type_symbol
_atom_type_description
_atom_type_scat_dispersion_real
_atom_type_scat_dispersion_imag
_atom_type_scat_source
C C 0.0033 0.0016 'International Tables Vol C Tables 4.2.6.8 and 6.1.1.4'
H H 0.0000 0.0000 'International Tables Vol C Tables 4.2.6.8 and 6.1.1.4'
N N 0.0061 0.0033 'International Tables Vol C Tables 4.2.6.8 and 6.1.1.4'
O O 0.0106 0.0060 'International Tables Vol C Tables 4.2.6.8 and 6.1.1.4'
Co Co 0.3494 0.9721 'International Tables Vol C Tables 4.2.6.8 and 6.1.1.4'

loop_
_geom_angle_atom_site_label_1
_geom_angle_atom_site_label_2
_geom_angle_atom_site_label_3
_geom_angle_site_symmetry_1
_geom_angle_site_symmetry_3
_geom_angle
_geom_angle_publ_flag
N1 Co1 N3 . . 86.93(9) no
N1 Co1 N5 . . 83.49(9) no
N1 Co1 N1 . 2_556 177.29(9) no
N1 Co1 N3 . 2_556 94.91(9) no
N1 Co1 N5 . 2_556 94.69(9) no
N3 Co1 N5 . . 84.46(9) no
N1 Co1 N3 2_556 . 94.91(9) no
N3 Co1 N3 . 2_556 94.88(9) no
N3 Co1 N5 . 2_556 178.29(9) no
N1 Co1 N5 2_556 . 94.69(9) no
N3 Co1 N5 2_556 . 178.29(9) no
N5 Co1 N5 . 2_556 96.25(9) no
N1 Co1 N3 2_556 2_556 86.93(9) no
N1 Co1 N5 2_556 2_556 83.49(9) no
N3 Co1 N5 2_556 2_556 84.46(9) no
Co1 N1 N2 . . 116.82(17) no
Co1 N1 C1 . . 137.8(2) no
N2 N1 C1 . . 105.2(2) no
N1 N2 C3 . . 111.3(2) no
N1 N2 C16 . . 119.0(2) no
C3 N2 C16 . . 129.7(3) no
Co1 N3 N4 . . 117.03(17) no
Co1 N3 C6 . . 136.5(2) no
N4 N3 C6 . . 105.9(2) no
N3 N4 C8 . . 111.4(2) no
N3 N4 C16 . . 118.9(2) no
C8 N4 C16 . . 129.7(3) no
Co1 N5 C11 . . 124.2(2) no
Co1 N5 C15 . . 118.61(19) no
C11 N5 C15 . . 117.1(3) no
O1 N6 O2 . . 122.1(4) no
O1 N6 O3 . . 118.4(4) no
O2 N6 O3 . . 119.1(3) no
C2 C1 C4 . . 127.9(3) no
N1 C1 C4 . . 122.2(3) no
N1 C1 C2 . . 110.0(3) no
C1 C2 C3 . . 107.3(3) no
C2 C3 C5 . . 131.1(4) no
N2 C3 C5 . . 122.7(3) no
N2 C3 C2 . . 106.2(3) no
N3 C6 C7 . . 109.3(3) no
N3 C6 C9 . . 122.9(3) no
C7 C6 C9 . . 127.8(3) no
C6 C7 C8 . . 107.4(3) no
C7 C8 C10 . . 130.5(3) no
N4 C8 C7 . . 106.0(3) no
N4 C8 C10 . . 123.5(3) no
N5 C11 C12 . . 123.0(3) no
C11 C12 C13 . . 119.3(3) no
C12 C13 C14 . . 118.5(3) no
C13 C14 C15 . . 119.1(3) no
C14 C15 C16 . . 119.8(3) no
N5 C15 C16 . . 117.3(3) no
N5 C15 C14 . . 122.9(3) no
N2 C16 N4 . . 110.5(2) no
N2 C16 C15 . . 111.6(2) no
N4 C16 C15 . . 112.5(2) no
C1 C2 H2 . . 126.00 no
C3 C2 H2 . . 126.00 no
C1 C4 H4C . . 110.00 no
H4A C4 H4C . . 109.00 no
H4B C4 H4C . . 109.00 no
H4A C4 H4B . . 109.00 no
C1 C4 H4A . . 110.00 no
C1 C4 H4B . . 110.00 no
H5A C5 H5B . . 109.00 no
H5A C5 H5C . . 109.00 no
H5B C5 H5C . . 109.00 no
C3 C5 H5A . . 110.00 no
C3 C5 H5B . . 110.00 no
C3 C5 H5C . . 110.00 no
C6 C7 H7 . . 126.00 no
C8 C7 H7 . . 126.00 no
C6 C9 H9A . . 109.00 no
H9A C9 H9C . . 109.00 no
H9B C9 H9C . . 109.00 no
C6 C9 H9C . . 109.00 no
H9A C9 H9B . . 109.00 no
C6 C9 H9B . . 110.00 no
C8 C10 H10A . . 110.00 no
C8 C10 H10B . . 109.00 no
H10B C10 H10C . . 109.00 no
H10A C10 H10C . . 109.00 no
C8 C10 H10C . . 109.00 no
H10A C10 H10B . . 110.00 no
N5 C11 H11 . . 118.00 no
C12 C11 H11 . . 119.00 no
C11 C12 H12 . . 120.00 no
C13 C12 H12 . . 120.00 no
C12 C13 H13 . . 121.00 no
C14 C13 H13 . . 121.00 no
C15 C14 H14 . . 120.00 no
C13 C14 H14 . . 120.00 no
N2 C16 H16 . . 107.00 no
N4 C16 H16 . . 107.00 no
C15 C16 H16 . . 107.00 no

loop_
_geom_bond_atom_site_label_1
_geom_bond_atom_site_label_2
_geom_bond_site_symmetry_2
_geom_bond_distance
_geom_bond_publ_flag
Co1 N1 . 2.149(3) no
Co1 N3 . 2.131(3) no
Co1 N5 . 2.146(3) no
Co1 N1 2_556 2.149(3) no
Co1 N3 2_556 2.131(3) no
Co1 N5 2_556 2.146(3) no
O1 N6 . 1.215(5) no
O2 N6 . 1.222(5) no
O3 N6 . 1.207(5) no
N1 N2 . 1.369(4) no
N1 C1 . 1.338(4) no
N2 C3 . 1.359(4) no
N2 C16 . 1.451(4) no
N3 N4 . 1.370(4) no
N3 C6 . 1.336(4) no
N4 C16 . 1.457(4) no
N4 C8 . 1.355(4) no
N5 C11 . 1.342(4) no
N5 C15 . 1.344(4) no
C1 C2 . 1.391(5) no
C1 C4 . 1.489(5) no
C2 C3 . 1.357(5) no
C3 C5 . 1.504(5) no
C6 C7 . 1.399(6) no
C6 C9 . 1.487(5) no
C7 C8 . 1.368(6) no
C8 C10 . 1.494(7) no
C11 C12 . 1.370(5) no
C12 C13 . 1.376(5) no
C13 C14 . 1.377(5) no
C14 C15 . 1.375(5) no
C15 C16 . 1.514(5) no
C2 H2 . 0.9300 no
C4 H4A . 0.9600 no
C4 H4B . 0.9600 no
C4 H4C . 0.9600 no
C5 H5C . 0.9600 no
C5 H5A . 0.9600 no
C5 H5B . 0.9600 no
C7 H7 . 0.9300 no
C9 H9A . 0.9600 no
C9 H9B . 0.9600 no
C9 H9C . 0.9600 no
C10 H10A . 0.9600 no
C10 H10B . 0.9600 no
C10 H10C . 0.9600 no
C11 H11 . 0.9300 no
C12 H12 . 0.9300 no
C13 H13 . 0.9300 no
C14 H14 . 0.9300 no
C16 H16 . 0.9800 no

loop_
_geom_hbond_atom_site_label_D
_geom_hbond_atom_site_label_H
_geom_hbond_atom_site_label_A
_geom_hbond_site_symmetry_A
_geom_hbond_distance_DH
_geom_hbond_distance_HA
_geom_hbond_distance_DA
_geom_hbond_angle_DHA
_geom_hbond_publ_flag
C2 H2 O3 7_665 0.93 2.45 3.345(6) 162 yes
C5 H5A O2 6_645 0.96 2.56 3.405(7) 147 yes
C10 H10B O3 1_455 0.96 2.56 3.498(7) 167 yes
C10 H10C O3 6_645 0.96 2.29 3.197(7) 156 yes
C12 H12 O1 3_666 0.93 2.39 3.193(6) 145 yes
C13 H13 O1 1_445 0.93 2.57 3.286(7) 134 yes
C14 H14 O3 6_645 0.93 2.47 3.322(6) 152 yes

loop_
_geom_torsion_atom_site_label_1
_geom_torsion_atom_site_label_2
_geom_torsion_atom_site_label_3
_geom_torsion_atom_site_label_4
_geom_torsion_site_symmetry_1
_geom_torsion
_geom_torsion_publ_flag
N3 Co1 N1 N2 . -38.51(18) no
N3 Co1 N1 C1 . 136.0(3) no
N5 Co1 N1 N2 . 46.26(18) no
N5 Co1 N1 C1 . -139.3(3) no
N3 Co1 N1 N2 2_556 -133.15(18) no
N3 Co1 N1 C1 2_556 41.3(3) no
N5 Co1 N1 N2 2_556 142.02(18) no
N5 Co1 N1 C1 2_556 -43.5(3) no
N1 Co1 N3 N4 . 36.26(19) no
N1 Co1 N3 C6 . -133.9(3) no
N5 Co1 N3 N4 . -47.50(19) no
N5 Co1 N3 C6 . 142.3(3) no
N1 Co1 N3 N4 2_556 -141.75(19) no
N1 Co1 N3 C6 2_556 48.1(3) no
N3 Co1 N3 N4 2_556 130.92(19) no
N3 Co1 N3 C6 2_556 -39.3(3) no
N1 Co1 N5 C11 . 137.7(3) no
N1 Co1 N5 C15 . -45.4(2) no
N3 Co1 N5 C11 . -134.8(3) no
N3 Co1 N5 C15 . 42.1(2) no
N1 Co1 N5 C11 2_556 -40.3(3) no
N1 Co1 N5 C15 2_556 136.6(2) no
N5 Co1 N5 C11 2_556 43.7(3) no
N5 Co1 N5 C15 2_556 -139.5(2) no
Co1 N1 N2 C3 . 175.87(19) no
Co1 N1 N2 C16 . -3.6(3) no
C1 N1 N2 C3 . -0.3(3) no
C1 N1 N2 C16 . -179.7(3) no
N2 N1 C1 C4 . 179.9(3) no
Co1 N1 C1 C2 . -174.7(2) no
N2 N1 C1 C2 . 0.2(3) no
Co1 N1 C1 C4 . 5.0(5) no
C3 N2 C16 C15 . 120.1(3) no
N1 N2 C16 C15 . -60.6(3) no
N1 N2 C3 C2 . 0.3(3) no
C16 N2 C3 C5 . -0.2(5) no
N1 N2 C3 C5 . -179.6(3) no
C3 N2 C16 N4 . -113.9(3) no
C16 N2 C3 C2 . 179.6(3) no
N1 N2 C16 N4 . 65.4(3) no
C6 N3 N4 C8 . 0.7(3) no
N4 N3 C6 C7 . -0.3(3) no
Co1 N3 C6 C9 . -9.4(5) no
C6 N3 N4 C16 . -179.3(3) no
Co1 N3 N4 C8 . -172.3(2) no
Co1 N3 C6 C7 . 170.7(2) no
Co1 N3 N4 C16 . 7.7(3) no
N4 N3 C6 C9 . 179.7(3) no
C8 N4 C16 C15 . -122.9(3) no
N3 N4 C8 C10 . 178.8(3) no
N3 N4 C16 N2 . -68.3(3) no
N3 N4 C8 C7 . -0.9(4) no
C16 N4 C8 C7 . 179.2(3) no
N3 N4 C16 C15 . 57.1(3) no
C8 N4 C16 N2 . 111.6(3) no
C16 N4 C8 C10 . -1.1(5) no
C11 N5 C15 C16 . 179.4(3) no
Co1 N5 C15 C16 . 2.3(3) no
C15 N5 C11 C12 . -0.9(5) no
C11 N5 C15 C14 . -0.1(4) no
Co1 N5 C15 C14 . -177.2(2) no
Co1 N5 C11 C12 . 176.0(3) no
C4 C1 C2 C3 . -179.7(4) no
N1 C1 C2 C3 . 0.0(4) no
C1 C2 C3 N2 . -0.2(4) no
C1 C2 C3 C5 . 179.7(4) no
N3 C6 C7 C8 . -0.3(4) no
C9 C6 C7 C8 . 179.8(4) no
C6 C7 C8 C10 . -179.0(4) no
C6 C7 C8 N4 . 0.7(4) no
N5 C11 C12 C13 . 1.3(5) no
C11 C12 C13 C14 . -0.6(5) no
C12 C13 C14 C15 . -0.3(5) no
C13 C14 C15 C16 . -178.8(3) no
C13 C14 C15 N5 . 0.7(5) no
N5 C15 C16 N2 . 61.6(3) no
C14 C15 C16 N2 . -119.0(3) no
C14 C15 C16 N4 . 116.2(3) no
N5 C15 C16 N4 . -63.3(3) no
